data_7042353
loop_
_publ_author_name
'Solomatina, Anastasia I.'
'Aleksandrova, Irina O.'
'Karttunen, Antti J.'
'Tunik, Sergey P.'
'Koshevoy, Igor O.'

_publ_section_title
;
 Dibenzothiophene-platinated complexes: probing the effect of ancillary
 ligands on the photophysical performance.
;
_journal_issue 12
_journal_name_full 'Dalton transactions (Cambridge, England : 2003)'
_journal_page_first 3895
_journal_page_last 3905
_journal_paper_doi 10.1039/c7dt00349h
_journal_volume 46
_journal_year 2017
_chemical_formula_moiety 'C35 H25 Cl N O2 P Pt S, C H2 Cl2'
_chemical_formula_sum 'C36 H27 Cl3 N O2 P Pt S'
_chemical_formula_weight 870.05
_space_group_crystal_system triclinic
_space_group_IT_number 2
_space_group_name_Hall '-P 1'
_space_group_name_H-M_alt 'P -1'
_symmetry_space_group_name_Hall '-P 1'
_symmetry_space_group_name_H-M 'P -1'
_atom_sites_solution_hydrogens geom
_audit_creation_method SHELXL-2014/7
_audit_update_record
;
2017-01-27 deposited with the CCDC.
2017-02-22 downloaded from the CCDC.
;
_cell_angle_alpha 73.077(2)
_cell_angle_beta 86.803(2)
_cell_angle_gamma 84.281(2)
_cell_formula_units_Z 2
_cell_length_a 9.0984(5)
_cell_length_b 12.7450(8)
_cell_length_c 14.8158(9)
_cell_measurement_reflns_used 9987
_cell_measurement_temperature 150(2)
_cell_measurement_theta_max 38.09
_cell_measurement_theta_min 3.72
_cell_volume 1634.80(17)
_computing_cell_refinement 'SAINT (Bruker AXS, 2009)'
_computing_data_collection 'APEX2 (Bruker AXS, 2010)'
_computing_data_reduction 'SAINT (Bruker AXS, 2009)'
_computing_molecular_graphics 'Diamond v.4.03 (Brandenburg, 2014)'
_computing_publication_material 'SHELXL-2014 (Sheldrick, 2014)'
_computing_structure_refinement 'SHELXL-2014/7 (Sheldrick, 2014)'
_computing_structure_solution 'SHELXS-2014 (Sheldrick, 2014)'
_diffrn_ambient_temperature 150(2)
_diffrn_detector_area_resol_mean 16
_diffrn_measured_fraction_theta_full 0.987
_diffrn_measured_fraction_theta_max 0.937
_diffrn_measurement_device '62mm x 62mm CCD camera on \k-goniostat'
_diffrn_measurement_device_type 'Bruker KAPPA APEX II CCD'
_diffrn_measurement_method '\f scans and \w scans with \k offset'
_diffrn_radiation_monochromator 'horizontally mounted graphite crystal'
_diffrn_radiation_type MoK\a
_diffrn_radiation_wavelength 0.71073
_diffrn_reflns_av_R_equivalents 0.0208
_diffrn_reflns_av_unetI/netI 0.0234
_diffrn_reflns_Laue_measured_fraction_full 0.987
_diffrn_reflns_Laue_measured_fraction_max 0.937
_diffrn_reflns_limit_h_max 15
_diffrn_reflns_limit_h_min -15
_diffrn_reflns_limit_k_max 21
_diffrn_reflns_limit_k_min -22
_diffrn_reflns_limit_l_max 25
_diffrn_reflns_limit_l_min -24
_diffrn_reflns_number 47425
_diffrn_reflns_point_group_measured_fraction_full 0.987
_diffrn_reflns_point_group_measured_fraction_max 0.937
_diffrn_reflns_theta_full 25.242
_diffrn_reflns_theta_max 38.267
_diffrn_reflns_theta_min 2.503
_exptl_absorpt_coefficient_mu 4.685
_exptl_absorpt_correction_T_max 0.554
_exptl_absorpt_correction_T_min 0.374
_exptl_absorpt_correction_type numerical
_exptl_crystal_colour yellow
_exptl_crystal_density_diffrn 1.768
_exptl_crystal_description needle
_exptl_crystal_F_000 852
_exptl_crystal_preparation ', Luminescent'
_exptl_crystal_size_max 0.971
_exptl_crystal_size_mid 0.182
_exptl_crystal_size_min 0.126
_refine_diff_density_max 1.693
_refine_diff_density_min -1.915
_refine_diff_density_rms 0.101
_refine_ls_extinction_method none
_refine_ls_goodness_of_fit_ref 1.035
_refine_ls_hydrogen_treatment constr
_refine_ls_matrix_type full
_refine_ls_number_parameters 406
_refine_ls_number_reflns 16973
_refine_ls_number_restraints 0
_refine_ls_restrained_S_all 1.035
_refine_ls_R_factor_all 0.0242
_refine_ls_R_factor_gt 0.0196
_refine_ls_shift/su_max 0.006
_refine_ls_shift/su_mean 0.000
_refine_ls_structure_factor_coef Fsqd
_refine_ls_weighting_details 'w=1/[\s^2^(Fo^2^)+(0.0195P)^2^+0.8721P] where P=(Fo^2^+2Fc^2^)/3'
_refine_ls_weighting_scheme calc
_refine_ls_wR_factor_gt 0.0444
_refine_ls_wR_factor_ref 0.0462
_reflns_Friedel_coverage 0.000
_reflns_number_gt 15529
_reflns_number_total 16973
_reflns_threshold_expression 'I > 2\s(I)'
_cod_data_source_file c7dt00349h3.cif
_cod_data_source_block 11
_cod_depositor_comments 'Adding full bibliography for 7042345--7042354.cif.'
_cod_database_code 7042353
_shelx_shelxl_version_number 2014/7
_shelx_space_group_comment
;
The symmetry employed for this shelxl refinement is uniquely defined
by the following loop, which should always be used as a source of
symmetry information in preference to the above space-group names.
They are only intended as comments.
;
_shelx_estimated_absorpt_t_min 0.092
_shelx_estimated_absorpt_t_max 0.590

loop_
_space_group_symop_operation_xyz
'x, y, z'
'-x, -y, -z'

loop_
_atom_site_label
_atom_site_type_symbol
_atom_site_fract_x
_atom_site_fract_y
_atom_site_fract_z
_atom_site_U_iso_or_equiv
_atom_site_adp_type
_atom_site_occupancy
_atom_site_site_symmetry_order
_atom_site_calc_flag
_atom_site_refinement_flags_posn
_atom_site_refinement_flags_adp
C1 C 1.11336(13) 0.72719(10) 0.79185(9) 0.01582(19) Uani 1 1 d . .
C2 C 1.23525(14) 0.68581(11) 0.74627(9) 0.0180(2) Uani 1 1 d . .
H2 H 1.2222 0.6769 0.6858 0.022 Uiso 1 1 calc R U
C3 C 1.37350(14) 0.65735(11) 0.78530(9) 0.0183(2) Uani 1 1 d . .
H3 H 1.4530 0.6295 0.7520 0.022 Uiso 1 1 calc R U
C4 C 1.39498(13) 0.66983(10) 0.87338(9) 0.01649(19) Uani 1 1 d . .
C5 C 1.27877(14) 0.71730(10) 0.91853(9) 0.01590(19) Uani 1 1 d . .
C6 C 1.13861(13) 0.74828(10) 0.87898(9) 0.01527(19) Uani 1 1 d . .
C7 C 1.53116(14) 0.63716(10) 0.92693(9) 0.0171(2) Uani 1 1 d . .
C8 C 1.52104(15) 0.66208(11) 1.01226(10) 0.0196(2) Uani 1 1 d . .
C9 C 1.63377(18) 0.63604(13) 1.07600(11) 0.0255(3) Uani 1 1 d . .
H9 H 1.6232 0.6543 1.1339 0.031 Uiso 1 1 calc R U
C10 C 1.76396(17) 0.58170(13) 1.05132(11) 0.0266(3) Uani 1 1 d . .
H10 H 1.8443 0.5623 1.0930 0.032 Uiso 1 1 calc R U
C11 C 1.77679(16) 0.55585(13) 0.96621(11) 0.0241(3) Uani 1 1 d . .
H11 H 1.8660 0.5187 0.9507 0.029 Uiso 1 1 calc R U
C12 C 1.66167(15) 0.58326(12) 0.90333(10) 0.0208(2) Uani 1 1 d . .
H12 H 1.6720 0.5655 0.8452 0.025 Uiso 1 1 calc R U
C13 C 1.01139(14) 0.80426(10) 0.91764(9) 0.01629(19) Uani 1 1 d . .
C14 C 1.00819(16) 0.84170(12) 0.99716(10) 0.0214(2) Uani 1 1 d . .
H14 H 1.0948 0.8321 1.0327 0.026 Uiso 1 1 calc R U
C15 C 0.87871(17) 0.89310(12) 1.02475(11) 0.0233(2) Uani 1 1 d . .
H15 H 0.8762 0.9180 1.0794 0.028 Uiso 1 1 calc R U
C16 C 0.75387(17) 0.90770(13) 0.97212(11) 0.0245(3) Uani 1 1 d . .
H16 H 0.6639 0.9419 0.9901 0.029 Uiso 1 1 calc R U
C17 C 0.76312(16) 0.87116(12) 0.89246(10) 0.0220(2) Uani 1 1 d . .
H17 H 0.6779 0.8813 0.8556 0.026 Uiso 1 1 calc R U
C18 C 1.02518(13) 0.55412(10) 0.65807(9) 0.01495(18) Uani 1 1 d . .
C19 C 1.14253(15) 0.51706(11) 0.60704(10) 0.0193(2) Uani 1 1 d . .
H19 H 1.1778 0.5653 0.5499 0.023 Uiso 1 1 calc R U
C20 C 1.20800(16) 0.41010(12) 0.63929(11) 0.0231(2) Uani 1 1 d . .
H20 H 1.2897 0.3863 0.6051 0.028 Uiso 1 1 calc R U
C21 C 1.15470(17) 0.33797(12) 0.72103(11) 0.0237(3) Uani 1 1 d . .
H21 H 1.1992 0.2647 0.7427 0.028 Uiso 1 1 calc R U
C22 C 1.03638(17) 0.37311(12) 0.77100(10) 0.0234(2) Uani 1 1 d . .
H22 H 0.9979 0.3234 0.8261 0.028 Uiso 1 1 calc R U
C23 C 0.97385(15) 0.48102(11) 0.74071(9) 0.0198(2) Uani 1 1 d . .
H23 H 0.8952 0.5053 0.7767 0.024 Uiso 1 1 calc R U
C24 C 1.04319(14) 0.77225(11) 0.52386(9) 0.0172(2) Uani 1 1 d . .
C25 C 1.10871(16) 0.86453(11) 0.52957(11) 0.0218(2) Uani 1 1 d . .
H25 H 1.1013 0.8846 0.5867 0.026 Uiso 1 1 calc R U
C26 C 1.18482(18) 0.92717(13) 0.45159(12) 0.0272(3) Uani 1 1 d . .
H26 H 1.2286 0.9903 0.4555 0.033 Uiso 1 1 calc R U
C27 C 1.19714(18) 0.89787(14) 0.36814(12) 0.0281(3) Uani 1 1 d . .
H27 H 1.2495 0.9408 0.3152 0.034 Uiso 1 1 calc R U
C28 C 1.13295(17) 0.80582(14) 0.36200(10) 0.0266(3) Uani 1 1 d . .
H28 H 1.1422 0.7854 0.3050 0.032 Uiso 1 1 calc R U
C29 C 1.05503(16) 0.74353(13) 0.43932(10) 0.0219(2) Uani 1 1 d . .
H29 H 1.0098 0.6813 0.4347 0.026 Uiso 1 1 calc R U
C30 C 0.76465(13) 0.68298(11) 0.57250(9) 0.01660(19) Uani 1 1 d . .
C31 C 0.68704(15) 0.58951(12) 0.60394(10) 0.0208(2) Uani 1 1 d . .
H31 H 0.7302 0.5253 0.6480 0.025 Uiso 1 1 calc R U
C32 C 0.54671(16) 0.58980(14) 0.57110(11) 0.0261(3) Uani 1 1 d . .
H32 H 0.4941 0.5260 0.5933 0.031 Uiso 1 1 calc R U
C33 C 0.48311(16) 0.68251(15) 0.50627(12) 0.0278(3) Uani 1 1 d . .
H33 H 0.3868 0.6827 0.4845 0.033 Uiso 1 1 calc R U
C34 C 0.56071(16) 0.77497(14) 0.47337(11) 0.0257(3) Uani 1 1 d . .
H34 H 0.5180 0.8383 0.4282 0.031 Uiso 1 1 calc R U
C35 C 0.70045(15) 0.77546(12) 0.50601(10) 0.0211(2) Uani 1 1 d . .
H35 H 0.7530 0.8392 0.4830 0.025 Uiso 1 1 calc R U
C36 C 0.6459(3) 1.01828(18) 0.2302(3) 0.0620(8) Uani 1 1 d . .
H36A H 0.5864 1.0438 0.2790 0.074 Uiso 1 1 calc R U
H36B H 0.6540 1.0824 0.1738 0.074 Uiso 1 1 calc R U
O1 O 1.36197(14) 0.84438(10) 1.01688(9) 0.0291(2) Uani 1 1 d . .
O2 O 1.26800(13) 0.66924(10) 1.10791(8) 0.0277(2) Uani 1 1 d . .
P1 P 0.93745(3) 0.69453(3) 0.62431(2) 0.01398(5) Uani 1 1 d . .
S1 S 1.34684(4) 0.73034(3) 1.02547(2) 0.01888(5) Uani 1 1 d . .
Cl1 Cl 0.65821(3) 0.82941(3) 0.70573(2) 0.02075(5) Uani 1 1 d . .
Cl2 Cl 0.82407(6) 0.96934(4) 0.27289(4) 0.04055(10) Uani 1 1 d . .
Cl3 Cl 0.55376(6) 0.91982(5) 0.20047(4) 0.04630(12) Uani 1 1 d . .
Pt1 Pt 0.90725(2) 0.76641(2) 0.74617(2) 0.01398(1) Uani 1 1 d . .
N1 N 0.88799(12) 0.82195(9) 0.86551(8) 0.01619(17) Uani 1 1 d . .

loop_
_atom_site_aniso_label
_atom_site_aniso_U_11
_atom_site_aniso_U_22
_atom_site_aniso_U_33
_atom_site_aniso_U_23
_atom_site_aniso_U_13
_atom_site_aniso_U_12
C1 0.0145(4) 0.0173(5) 0.0163(5) -0.0055(4) -0.0010(4) -0.0021(4)
C2 0.0148(5) 0.0227(5) 0.0175(5) -0.0083(4) 0.0014(4) 0.0003(4)
C3 0.0132(5) 0.0245(6) 0.0194(5) -0.0099(4) -0.0001(4) -0.0009(4)
C4 0.0134(4) 0.0184(5) 0.0182(5) -0.0061(4) -0.0006(4) -0.0012(4)
C5 0.0157(5) 0.0173(5) 0.0154(5) -0.0058(4) -0.0011(4) -0.0011(4)
C6 0.0144(4) 0.0160(5) 0.0163(5) -0.0062(4) -0.0001(4) -0.0007(4)
C7 0.0147(5) 0.0182(5) 0.0179(5) -0.0040(4) -0.0019(4) -0.0021(4)
C8 0.0192(5) 0.0204(5) 0.0194(5) -0.0057(4) -0.0039(4) -0.0012(4)
C9 0.0252(6) 0.0300(7) 0.0222(6) -0.0085(5) -0.0083(5) 0.0002(5)
C10 0.0220(6) 0.0300(7) 0.0263(7) -0.0053(5) -0.0088(5) 0.0012(5)
C11 0.0168(5) 0.0262(6) 0.0273(6) -0.0049(5) -0.0044(5) 0.0015(4)
C12 0.0162(5) 0.0243(6) 0.0212(6) -0.0059(5) -0.0017(4) 0.0000(4)
C13 0.0172(5) 0.0151(5) 0.0170(5) -0.0056(4) 0.0006(4) -0.0010(4)
C14 0.0217(6) 0.0238(6) 0.0209(6) -0.0108(5) -0.0004(4) 0.0006(4)
C15 0.0251(6) 0.0242(6) 0.0231(6) -0.0120(5) 0.0023(5) 0.0012(5)
C16 0.0231(6) 0.0263(6) 0.0264(6) -0.0137(5) 0.0020(5) 0.0041(5)
C17 0.0184(5) 0.0239(6) 0.0246(6) -0.0106(5) 0.0001(4) 0.0042(4)
C18 0.0130(4) 0.0168(5) 0.0155(5) -0.0056(4) -0.0007(3) -0.0005(3)
C19 0.0175(5) 0.0203(5) 0.0212(5) -0.0084(4) 0.0034(4) -0.0021(4)
C20 0.0203(6) 0.0221(6) 0.0297(7) -0.0133(5) 0.0008(5) 0.0016(4)
C21 0.0247(6) 0.0188(5) 0.0279(7) -0.0080(5) -0.0055(5) 0.0033(4)
C22 0.0258(6) 0.0204(6) 0.0208(6) -0.0015(5) -0.0023(5) 0.0004(5)
C23 0.0197(5) 0.0212(5) 0.0161(5) -0.0030(4) 0.0009(4) 0.0015(4)
C24 0.0148(5) 0.0185(5) 0.0170(5) -0.0028(4) -0.0011(4) -0.0025(4)
C25 0.0213(6) 0.0188(5) 0.0247(6) -0.0054(5) 0.0017(5) -0.0033(4)
C26 0.0259(7) 0.0203(6) 0.0321(7) -0.0022(5) 0.0042(6) -0.0059(5)
C27 0.0230(6) 0.0289(7) 0.0252(7) 0.0029(5) 0.0041(5) -0.0036(5)
C28 0.0233(6) 0.0365(8) 0.0175(6) -0.0034(5) 0.0008(5) -0.0046(5)
C29 0.0200(6) 0.0291(6) 0.0167(5) -0.0053(5) -0.0006(4) -0.0066(5)
C30 0.0135(4) 0.0202(5) 0.0171(5) -0.0066(4) -0.0012(4) -0.0016(4)
C31 0.0176(5) 0.0241(6) 0.0209(6) -0.0053(5) -0.0011(4) -0.0061(4)
C32 0.0182(6) 0.0355(7) 0.0270(7) -0.0104(6) 0.0000(5) -0.0098(5)
C33 0.0143(5) 0.0440(9) 0.0276(7) -0.0136(6) -0.0026(5) -0.0033(5)
C34 0.0172(6) 0.0328(7) 0.0260(6) -0.0078(5) -0.0054(5) 0.0036(5)
C35 0.0175(5) 0.0229(6) 0.0224(6) -0.0062(5) -0.0032(4) 0.0005(4)
C36 0.0348(10) 0.0261(9) 0.112(2) -0.0046(11) 0.0008(13) 0.0095(7)
O1 0.0303(6) 0.0239(5) 0.0387(6) -0.0171(5) -0.0079(5) -0.0006(4)
O2 0.0284(5) 0.0351(6) 0.0174(4) -0.0061(4) 0.0021(4) 0.0017(4)
P1 0.01190(11) 0.01540(12) 0.01462(12) -0.00418(10) -0.00054(9) -0.00145(9)
S1 0.01995(13) 0.02066(13) 0.01763(13) -0.00823(11) -0.00288(10) 0.00017(10)
Cl1 0.01391(11) 0.02475(14) 0.02407(14) -0.00893(11) -0.00120(10) 0.00221(10)
Cl2 0.0399(2) 0.0312(2) 0.0469(3) -0.00764(18) -0.00188(19) 0.00396(17)
Cl3 0.0336(2) 0.0556(3) 0.0448(3) -0.0111(2) -0.00177(19) 0.0093(2)
Pt1 0.01173(2) 0.01453(2) 0.01597(2) -0.00519(1) 0.00010(1) -0.00037(1)
N1 0.0155(4) 0.0159(4) 0.0174(4) -0.0061(3) 0.0008(3) 0.0001(3)

loop_
_atom_type_symbol
_atom_type_description
_atom_type_scat_dispersion_real
_atom_type_scat_dispersion_imag
_atom_type_scat_source
C C 0.0033 0.0016 'International Tables Vol C Tables 4.2.6.8 and 6.1.1.4'
H H 0.0000 0.0000 'International Tables Vol C Tables 4.2.6.8 and 6.1.1.4'
O O 0.0106 0.0060 'International Tables Vol C Tables 4.2.6.8 and 6.1.1.4'
P P 0.1023 0.0942 'International Tables Vol C Tables 4.2.6.8 and 6.1.1.4'
S S 0.1246 0.1234 'International Tables Vol C Tables 4.2.6.8 and 6.1.1.4'
Cl Cl 0.1484 0.1585 'International Tables Vol C Tables 4.2.6.8 and 6.1.1.4'
Pt Pt -1.7033 8.3905 'International Tables Vol C Tables 4.2.6.8 and 6.1.1.4'
N N 0.0061 0.0033 'International Tables Vol C Tables 4.2.6.8 and 6.1.1.4'

loop_
_geom_angle_atom_site_label_1
_geom_angle_atom_site_label_2
_geom_angle_atom_site_label_3
_geom_angle
C2 C1 C6 117.34(11)
C2 C1 Pt1 127.30(9)
C6 C1 Pt1 115.30(9)
C3 C2 C1 123.07(12)
C3 C2 H2 118.5
C1 C2 H2 118.5
C2 C3 C4 119.41(12)
C2 C3 H3 120.3
C4 C3 H3 120.3
C3 C4 C5 119.26(11)
C3 C4 C7 126.16(12)
C5 C4 C7 114.58(11)
C4 C5 C6 121.82(11)
C4 C5 S1 107.81(9)
C6 C5 S1 130.36(10)
C5 C6 C1 118.77(11)
C5 C6 C13 126.30(11)
C1 C6 C13 114.91(11)
C8 C7 C12 118.67(12)
C8 C7 C4 113.25(11)
C12 C7 C4 128.05(12)
C9 C8 C7 123.64(14)
C9 C8 S1 126.29(12)
C7 C8 S1 110.06(10)
C8 C9 C10 116.97(14)
C8 C9 H9 121.5
C10 C9 H9 121.5
C11 C10 C9 120.47(13)
C11 C10 H10 119.8
C9 C10 H10 119.8
C10 C11 C12 121.34(14)
C10 C11 H11 119.3
C12 C11 H11 119.3
C11 C12 C7 118.92(13)
C11 C12 H12 120.5
C7 C12 H12 120.5
N1 C13 C14 119.27(12)
N1 C13 C6 113.59(11)
C14 C13 C6 127.12(12)
C15 C14 C13 120.22(13)
C15 C14 H14 119.9
C13 C14 H14 119.9
C16 C15 C14 119.48(13)
C16 C15 H15 120.3
C14 C15 H15 120.3
C15 C16 C17 118.26(13)
C15 C16 H16 120.9
C17 C16 H16 120.9
N1 C17 C16 122.37(13)
N1 C17 H17 118.8
C16 C17 H17 118.8
C23 C18 C19 118.59(12)
C23 C18 P1 117.74(9)
C19 C18 P1 123.65(10)
C20 C19 C18 120.42(13)
C20 C19 H19 119.8
C18 C19 H19 119.8
C21 C20 C19 120.33(13)
C21 C20 H20 119.8
C19 C20 H20 119.8
C22 C21 C20 119.71(13)
C22 C21 H21 120.1
C20 C21 H21 120.1
C21 C22 C23 120.12(13)
C21 C22 H22 119.9
C23 C22 H22 119.9
C22 C23 C18 120.79(13)
C22 C23 H23 119.6
C18 C23 H23 119.6
C25 C24 C29 119.44(12)
C25 C24 P1 119.67(10)
C29 C24 P1 120.84(10)
C26 C25 C24 120.01(14)
C26 C25 H25 120.0
C24 C25 H25 120.0
C27 C26 C25 120.31(15)
C27 C26 H26 119.8
C25 C26 H26 119.8
C26 C27 C28 120.05(14)
C26 C27 H27 120.0
C28 C27 H27 120.0
C27 C28 C29 119.98(15)
C27 C28 H28 120.0
C29 C28 H28 120.0
C28 C29 C24 120.19(14)
C28 C29 H29 119.9
C24 C29 H29 119.9
C31 C30 C35 118.83(12)
C31 C30 P1 122.34(10)
C35 C30 P1 118.47(10)
C32 C31 C30 120.27(13)
C32 C31 H31 119.9
C30 C31 H31 119.9
C33 C32 C31 120.42(14)
C33 C32 H32 119.8
C31 C32 H32 119.8
C34 C33 C32 119.62(13)
C34 C33 H33 120.2
C32 C33 H33 120.2
C33 C34 C35 120.29(14)
C33 C34 H34 119.9
C35 C34 H34 119.9
C34 C35 C30 120.54(13)
C34 C35 H35 119.7
C30 C35 H35 119.7
Cl3 C36 Cl2 113.52(12)
Cl3 C36 H36A 108.9
Cl2 C36 H36A 108.9
Cl3 C36 H36B 108.9
Cl2 C36 H36B 108.9
H36A C36 H36B 107.7
C24 P1 C18 106.89(6)
C24 P1 C30 103.15(6)
C18 P1 C30 104.02(6)
C24 P1 Pt1 115.30(4)
C18 P1 Pt1 112.53(4)
C30 P1 Pt1 113.88(4)
O2 S1 O1 116.95(8)
O2 S1 C8 111.01(7)
O1 S1 C8 109.99(7)
O2 S1 C5 112.36(7)
O1 S1 C5 110.15(7)
C8 S1 C5 94.04(6)
C1 Pt1 N1 80.07(5)
C1 Pt1 P1 96.80(4)
N1 Pt1 P1 175.55(3)
C1 Pt1 Cl1 172.00(4)
N1 Pt1 Cl1 92.27(3)
P1 Pt1 Cl1 90.973(12)
C17 N1 C13 120.35(12)
C17 N1 Pt1 123.70(9)
C13 N1 Pt1 115.94(8)

loop_
_geom_bond_atom_site_label_1
_geom_bond_atom_site_label_2
_geom_bond_distance
C1 C2 1.4041(18)
C1 C6 1.4278(17)
C1 Pt1 1.9955(12)
C2 C3 1.3843(18)
C2 H2 0.9500
C3 C4 1.3863(18)
C3 H3 0.9500
C4 C5 1.4003(18)
C4 C7 1.4672(18)
C5 C6 1.4049(17)
C5 S1 1.7901(13)
C6 C13 1.4753(17)
C7 C8 1.3865(19)
C7 C12 1.3911(19)
C8 C9 1.3826(19)
C8 S1 1.7598(14)
C9 C10 1.397(2)
C9 H9 0.9500
C10 C11 1.389(2)
C10 H10 0.9500
C11 C12 1.391(2)
C11 H11 0.9500
C12 H12 0.9500
C13 N1 1.3612(17)
C13 C14 1.3919(19)
C14 C15 1.390(2)
C14 H14 0.9500
C15 C16 1.380(2)
C15 H15 0.9500
C16 C17 1.385(2)
C16 H16 0.9500
C17 N1 1.3404(17)
C17 H17 0.9500
C18 C23 1.3943(18)
C18 C19 1.3972(18)
C18 P1 1.8244(12)
C19 C20 1.390(2)
C19 H19 0.9500
C20 C21 1.387(2)
C20 H20 0.9500
C21 C22 1.384(2)
C21 H21 0.9500
C22 C23 1.3891(19)
C22 H22 0.9500
C23 H23 0.9500
C24 C25 1.3962(19)
C24 C29 1.3994(19)
C24 P1 1.8148(13)
C25 C26 1.391(2)
C25 H25 0.9500
C26 C27 1.388(3)
C26 H26 0.9500
C27 C28 1.389(2)
C27 H27 0.9500
C28 C29 1.392(2)
C28 H28 0.9500
C29 H29 0.9500
C30 C31 1.3938(18)
C30 C35 1.3970(19)
C30 P1 1.8246(12)
C31 C32 1.391(2)
C31 H31 0.9500
C32 C33 1.385(2)
C32 H32 0.9500
C33 C34 1.385(2)
C33 H33 0.9500
C34 C35 1.386(2)
C34 H34 0.9500
C35 H35 0.9500
C36 Cl3 1.745(3)
C36 Cl2 1.760(3)
C36 H36A 0.9900
C36 H36B 0.9900
O1 S1 1.4415(12)
O2 S1 1.4397(12)
P1 Pt1 2.2432(3)
Cl1 Pt1 2.3763(3)
Pt1 N1 2.0802(11)
